data_4349419
loop_
_publ_author_name
'Kreider-Mueller, Ava'
'Quinlivan, Patrick J.'
'Owen, Jonathan S.'
'Parkin, Gerard'

_publ_section_title
;
 Tris(2-mercaptoimidazolyl)hydroborato Cadmium Thiolate Complexes,
 [Tm<sup>Bu<sup>t</sup></sup>]CdSAr: Thiolate Exchange at Cadmium in a
 Sulfur-Rich Coordination Environment.
;
_journal_issue 8
_journal_name_full 'Inorganic chemistry'
_journal_page_first 4644
_journal_page_last 4654
_journal_paper_doi 10.1021/acs.inorgchem.7b00296
_journal_volume 56
_journal_year 2017
_chemical_formula_sum 'C26 H38 B Cd N7 S3 Se'
_chemical_formula_weight 746.98
_space_group_crystal_system monoclinic
_space_group_IT_number 14
_space_group_name_Hall '-P 2ybc'
_space_group_name_H-M_alt 'P 1 21/c 1'
_atom_sites_solution_hydrogens mixed
_audit_creation_method SHELXL-2014/7
_cell_angle_alpha 90
_cell_angle_beta 114.875(3)
_cell_angle_gamma 90
_cell_formula_units_Z 4
_cell_length_a 10.270(2)
_cell_length_b 32.396(7)
_cell_length_c 10.672(2)
_cell_measurement_reflns_used 9966
_cell_measurement_temperature 130(2)
_cell_measurement_theta_max 32.77
_cell_measurement_theta_min 2.20
_cell_volume 3221.2(11)
_computing_cell_refinement 'Bruker SAINT'
_computing_data_collection 'Bruker APEX2'
_computing_data_reduction 'Bruker SAINT'
_computing_molecular_graphics 'Bruker SHELXTL'
_computing_publication_material 'Bruker SHELXTL'
_computing_structure_refinement 'SHELXL-2014/7 (Sheldrick, 2014)'
_computing_structure_solution 'SHELXS-97 (Sheldrick 2008)'
_diffrn_ambient_temperature 130(2)
_diffrn_measured_fraction_theta_full 0.999
_diffrn_measured_fraction_theta_max 0.953
_diffrn_measurement_device_type 'Bruker APEX-II CCD'
_diffrn_measurement_method '\f and \w scans'
_diffrn_radiation_type MoK\a
_diffrn_radiation_wavelength 0.71073
_diffrn_reflns_av_R_equivalents 0.0602
_diffrn_reflns_av_unetI/netI 0.0451
_diffrn_reflns_Laue_measured_fraction_full 0.999
_diffrn_reflns_Laue_measured_fraction_max 0.953
_diffrn_reflns_limit_h_max 15
_diffrn_reflns_limit_h_min -15
_diffrn_reflns_limit_k_max 49
_diffrn_reflns_limit_k_min -49
_diffrn_reflns_limit_l_max 16
_diffrn_reflns_limit_l_min -16
_diffrn_reflns_number 54544
_diffrn_reflns_point_group_measured_fraction_full 0.999
_diffrn_reflns_point_group_measured_fraction_max 0.953
_diffrn_reflns_theta_full 25.242
_diffrn_reflns_theta_max 33.001
_diffrn_reflns_theta_min 1.257
_exptl_absorpt_coefficient_mu 2.031
_exptl_absorpt_correction_T_max 0.7465
_exptl_absorpt_correction_T_min 0.5413
_exptl_absorpt_correction_type empirical
_exptl_absorpt_process_details sadabs
_exptl_crystal_colour colorless
_exptl_crystal_density_diffrn 1.540
_exptl_crystal_description rod
_exptl_crystal_F_000 1512
_exptl_crystal_size_max 0.520
_exptl_crystal_size_mid 0.130
_exptl_crystal_size_min 0.080
_refine_diff_density_max 0.766
_refine_diff_density_min -0.625
_refine_diff_density_rms 0.099
_refine_ls_extinction_method none
_refine_ls_goodness_of_fit_ref 1.027
_refine_ls_hydrogen_treatment mixed
_refine_ls_matrix_type full
_refine_ls_number_parameters 365
_refine_ls_number_reflns 11576
_refine_ls_number_restraints 0
_refine_ls_restrained_S_all 1.027
_refine_ls_R_factor_all 0.0445
_refine_ls_R_factor_gt 0.0304
_refine_ls_shift/su_max 0.003
_refine_ls_shift/su_mean 0.000
_refine_ls_structure_factor_coef Fsqd
_refine_ls_weighting_details 'w=1/[\s^2^(Fo^2^)+(0.0298P)^2^+0.4899P] where P=(Fo^2^+2Fc^2^)/3'
_refine_ls_weighting_scheme calc
_refine_ls_wR_factor_gt 0.0668
_refine_ls_wR_factor_ref 0.0713
_reflns_Friedel_coverage 0.000
_reflns_number_gt 9363
_reflns_number_total 11576
_reflns_threshold_expression 'I > 2\s(I)'
_cod_data_source_file tmcdses10pq.cif
_cod_data_source_block tmcdses10pq
_cod_original_cell_volume 3221.0(11)
_cod_original_sg_symbol_H-M 'P 21/c'
_cod_database_code 4349419
_shelx_shelxl_version_number 2014/7
_shelx_space_group_comment
; 
The symmetry employed for this shelxl refinement is uniquely defined 
by the following loop, which should always be used as a source of 
symmetry information in preference to the above space-group names. 
They are only intended as comments. 
;
_shelx_estimated_absorpt_t_min 0.418
_shelx_estimated_absorpt_t_max 0.854

loop_
_space_group_symop_operation_xyz
'x, y, z'
'-x, y+1/2, -z+1/2'
'-x, -y, -z'
'x, -y-1/2, z-1/2'

loop_
_atom_site_label
_atom_site_type_symbol
_atom_site_fract_x
_atom_site_fract_y
_atom_site_fract_z
_atom_site_U_iso_or_equiv
_atom_site_adp_type
_atom_site_occupancy
_atom_site_site_symmetry_order
_atom_site_calc_flag
_atom_site_refinement_flags_posn
_atom_site_refinement_flags_adp
Cd Cd 0.86416(2) 0.13160(2) 0.60739(2) 0.01662(3) Uani 1 1 d . .
B B 0.5907(2) 0.07695(6) 0.71080(19) 0.0188(4) Uani 1 1 d . .
H H 0.507(2) 0.0612(6) 0.7381(19) 0.023(5) Uiso 1 1 d . .
Se Se 1.00013(2) 0.14945(2) 0.45992(2) 0.02257(5) Uani 1 1 d . .
S1 S 0.95840(5) 0.09034(2) 0.83181(4) 0.01891(9) Uani 1 1 d . .
S2 S 0.67725(5) 0.17580(2) 0.64527(4) 0.01564(8) Uani 1 1 d . .
S3 S 0.68952(5) 0.07629(2) 0.43885(4) 0.01752(8) Uani 1 1 d . .
N11 N 0.70876(17) 0.04486(4) 0.72531(14) 0.0185(3) Uani 1 1 d . .
N12 N 0.89916(17) 0.00945(4) 0.74482(13) 0.0193(3) Uani 1 1 d . .
N21 N 0.65048(16) 0.11416(4) 0.81117(13) 0.0179(3) Uani 1 1 d . .
N22 N 0.74954(16) 0.17068(4) 0.92607(13) 0.0169(3) Uani 1 1 d . .
N31 N 0.50341(16) 0.09091(4) 0.55873(14) 0.0171(3) Uani 1 1 d . .
N32 N 0.42024(15) 0.11163(4) 0.34247(14) 0.0178(3) Uani 1 1 d . .
N51 N 1.11501(17) 0.18965(5) 0.71442(16) 0.0239(3) Uani 1 1 d . .
C11 C 0.85202(19) 0.04731(5) 0.76432(15) 0.0172(3) Uani 1 1 d . .
C12 C 0.6653(2) 0.00480(5) 0.68048(17) 0.0236(4) Uani 1 1 d . .
H12A H 0.5700 -0.0055 0.6473 0.028 Uiso 1 1 calc R U
C13 C 0.7812(2) -0.01674(5) 0.69220(17) 0.0252(4) Uani 1 1 d . .
H13A H 0.7825 -0.0450 0.6687 0.030 Uiso 1 1 calc R U
C14 C 1.0505(2) -0.00313(5) 0.77297(17) 0.0219(4) Uani 1 1 d . .
C15 C 1.1060(3) 0.02393(6) 0.6882(2) 0.0328(5) Uani 1 1 d . .
H15A H 1.0342 0.0249 0.5921 0.049 Uiso 1 1 calc R U
H15B H 1.1955 0.0123 0.6918 0.049 Uiso 1 1 calc R U
H15C H 1.1237 0.0519 0.7265 0.049 Uiso 1 1 calc R U
C16 C 1.1449(2) 0.00042(6) 0.92809(18) 0.0280(4) Uani 1 1 d . .
H16A H 1.1385 0.0285 0.9591 0.042 Uiso 1 1 calc R U
H16B H 1.2447 -0.0057 0.9463 0.042 Uiso 1 1 calc R U
H16C H 1.1119 -0.0193 0.9781 0.042 Uiso 1 1 calc R U
C17 C 1.0491(3) -0.04825(6) 0.7294(2) 0.0311(4) Uani 1 1 d . .
H17A H 0.9871 -0.0511 0.6306 0.047 Uiso 1 1 calc R U
H17B H 1.0125 -0.0657 0.7824 0.047 Uiso 1 1 calc R U
H17C H 1.1469 -0.0568 0.7475 0.047 Uiso 1 1 calc R U
C21 C 0.69331(19) 0.15284(5) 0.79773(16) 0.0160(3) Uani 1 1 d . .
C22 C 0.6811(2) 0.10791(5) 0.94903(17) 0.0237(4) Uani 1 1 d . .
H22A H 0.6617 0.0834 0.9872 0.028 Uiso 1 1 calc R U
C23 C 0.7427(2) 0.14212(6) 1.01979(17) 0.0234(4) Uani 1 1 d . .
H23A H 0.7756 0.1461 1.1165 0.028 Uiso 1 1 calc R U
C24 C 0.81846(19) 0.21263(5) 0.96580(16) 0.0177(3) Uani 1 1 d . .
C25 C 0.7108(2) 0.24629(5) 0.89066(18) 0.0235(4) Uani 1 1 d . .
H25A H 0.6754 0.2423 0.7907 0.035 Uiso 1 1 calc R U
H25B H 0.7573 0.2733 0.9160 0.035 Uiso 1 1 calc R U
H25C H 0.6301 0.2450 0.9168 0.035 Uiso 1 1 calc R U
C26 C 0.9488(2) 0.21402(6) 0.93330(18) 0.0235(4) Uani 1 1 d . .
H26A H 0.9187 0.2095 0.8342 0.035 Uiso 1 1 calc R U
H26B H 1.0167 0.1924 0.9855 0.035 Uiso 1 1 calc R U
H26C H 0.9953 0.2411 0.9593 0.035 Uiso 1 1 calc R U
C27 C 0.8678(2) 0.21883(6) 1.12171(17) 0.0296(4) Uani 1 1 d . .
H27A H 0.9106 0.2463 1.1481 0.044 Uiso 1 1 calc R U
H27B H 0.9391 0.1978 1.1721 0.044 Uiso 1 1 calc R U
H27C H 0.7851 0.2164 1.1445 0.044 Uiso 1 1 calc R U
C31 C 0.53509(18) 0.09341(5) 0.44699(16) 0.0159(3) Uani 1 1 d . .
C32 C 0.36861(19) 0.10764(5) 0.52264(18) 0.0215(3) Uani 1 1 d . .
H32A H 0.3201 0.1096 0.5811 0.026 Uiso 1 1 calc R U
C33 C 0.3174(2) 0.12065(5) 0.39062(18) 0.0216(3) Uani 1 1 d . .
H33A H 0.2275 0.1336 0.3399 0.026 Uiso 1 1 calc R U
C34 C 0.4084(2) 0.12358(6) 0.20172(17) 0.0228(4) Uani 1 1 d . .
C35 C 0.2600(2) 0.14250(7) 0.1193(2) 0.0346(5) Uani 1 1 d . .
H35A H 0.1858 0.1220 0.1087 0.052 Uiso 1 1 calc R U
H35B H 0.2515 0.1509 0.0280 0.052 Uiso 1 1 calc R U
H35C H 0.2477 0.1666 0.1686 0.052 Uiso 1 1 calc R U
C36 C 0.4230(2) 0.08547(6) 0.12437(18) 0.0301(4) Uani 1 1 d . .
H36A H 0.5193 0.0737 0.1732 0.045 Uiso 1 1 calc R U
H36B H 0.4081 0.0933 0.0306 0.045 Uiso 1 1 calc R U
H36C H 0.3511 0.0649 0.1197 0.045 Uiso 1 1 calc R U
C37 C 0.5220(2) 0.15636(6) 0.2192(2) 0.0290(4) Uani 1 1 d . .
H37A H 0.6179 0.1443 0.2672 0.044 Uiso 1 1 calc R U
H37B H 0.5114 0.1795 0.2734 0.044 Uiso 1 1 calc R U
H37C H 0.5096 0.1663 0.1281 0.044 Uiso 1 1 calc R U
C51 C 1.13161(19) 0.18467(5) 0.59678(18) 0.0189(3) Uani 1 1 d . .
C52 C 1.2407(2) 0.20456(5) 0.57422(19) 0.0228(4) Uani 1 1 d . .
H52A H 1.2510 0.2001 0.4909 0.027 Uiso 1 1 calc R U
C53 C 1.3334(2) 0.23078(6) 0.6737(2) 0.0289(4) Uani 1 1 d . .
H53A H 1.4077 0.2446 0.6597 0.035 Uiso 1 1 calc R U
C54 C 1.3162(2) 0.23663(7) 0.7947(2) 0.0335(5) Uani 1 1 d . .
H54A H 1.3777 0.2546 0.8649 0.040 Uiso 1 1 calc R U
C55 C 1.2072(2) 0.21551(7) 0.8101(2) 0.0307(4) Uani 1 1 d . .
H55A H 1.1961 0.2194 0.8933 0.037 Uiso 1 1 calc R U

loop_
_atom_site_aniso_label
_atom_site_aniso_U_11
_atom_site_aniso_U_22
_atom_site_aniso_U_33
_atom_site_aniso_U_23
_atom_site_aniso_U_13
_atom_site_aniso_U_12
Cd 0.01768(7) 0.01581(6) 0.01782(5) 0.00126(4) 0.00887(5) -0.00020(5)
B 0.0247(10) 0.0140(8) 0.0197(8) -0.0016(6) 0.0112(7) -0.0030(7)
Se 0.02353(10) 0.02408(9) 0.02515(9) -0.00227(7) 0.01516(7) -0.00409(7)
S1 0.0221(2) 0.01372(18) 0.01642(17) -0.00065(13) 0.00374(15) -0.00233(15)
S2 0.0194(2) 0.01357(17) 0.01472(16) 0.00071(13) 0.00796(15) 0.00004(15)
S3 0.0165(2) 0.01823(19) 0.01768(17) -0.00238(14) 0.00700(15) 0.00114(15)
N11 0.0246(8) 0.0120(6) 0.0175(6) -0.0002(5) 0.0073(6) -0.0032(6)
N12 0.0278(8) 0.0127(6) 0.0145(6) -0.0001(5) 0.0061(6) 0.0004(6)
N21 0.0255(8) 0.0141(6) 0.0170(6) -0.0007(5) 0.0118(6) -0.0028(6)
N22 0.0224(8) 0.0144(6) 0.0155(6) -0.0019(5) 0.0095(5) -0.0018(5)
N31 0.0158(7) 0.0160(6) 0.0202(6) -0.0031(5) 0.0083(5) -0.0024(5)
N32 0.0149(7) 0.0165(7) 0.0189(6) -0.0026(5) 0.0040(5) -0.0012(5)
N51 0.0218(8) 0.0269(8) 0.0266(7) 0.0004(6) 0.0136(6) -0.0002(6)
C11 0.0249(9) 0.0124(7) 0.0123(6) 0.0009(5) 0.0058(6) -0.0008(6)
C12 0.0303(10) 0.0129(7) 0.0232(8) -0.0015(6) 0.0071(7) -0.0057(7)
C13 0.0361(11) 0.0134(7) 0.0221(8) -0.0027(6) 0.0083(8) -0.0048(7)
C14 0.0296(10) 0.0193(8) 0.0176(7) 0.0013(6) 0.0106(7) 0.0048(7)
C15 0.0436(13) 0.0303(10) 0.0327(10) 0.0048(8) 0.0241(9) 0.0043(9)
C16 0.0305(11) 0.0285(10) 0.0206(8) 0.0016(7) 0.0063(8) 0.0077(8)
C17 0.0442(13) 0.0214(9) 0.0294(9) -0.0012(7) 0.0171(9) 0.0077(9)
C21 0.0181(8) 0.0149(7) 0.0155(7) 0.0003(5) 0.0074(6) -0.0005(6)
C22 0.0362(11) 0.0202(8) 0.0205(8) 0.0020(6) 0.0175(8) -0.0022(8)
C23 0.0341(11) 0.0232(8) 0.0167(7) 0.0016(6) 0.0146(7) -0.0002(7)
C24 0.0198(8) 0.0147(7) 0.0174(7) -0.0040(5) 0.0068(6) -0.0018(6)
C25 0.0234(9) 0.0163(8) 0.0292(9) -0.0037(6) 0.0094(7) 0.0032(7)
C26 0.0169(9) 0.0255(9) 0.0254(8) -0.0037(7) 0.0065(7) -0.0019(7)
C27 0.0392(12) 0.0284(10) 0.0190(8) -0.0083(7) 0.0100(8) -0.0068(9)
C31 0.0156(8) 0.0126(7) 0.0178(7) -0.0043(5) 0.0054(6) -0.0019(6)
C32 0.0176(9) 0.0182(8) 0.0306(9) -0.0080(6) 0.0120(7) -0.0039(7)
C33 0.0150(8) 0.0197(8) 0.0282(8) -0.0062(6) 0.0072(7) -0.0002(6)
C34 0.0222(9) 0.0239(9) 0.0177(7) 0.0016(6) 0.0040(7) -0.0018(7)
C35 0.0260(11) 0.0387(11) 0.0268(9) 0.0049(8) -0.0009(8) 0.0042(9)
C36 0.0331(11) 0.0326(10) 0.0202(8) -0.0059(7) 0.0068(8) -0.0030(9)
C37 0.0288(11) 0.0261(9) 0.0281(9) 0.0051(7) 0.0079(8) -0.0031(8)
C51 0.0177(8) 0.0148(7) 0.0264(8) 0.0031(6) 0.0115(7) 0.0031(6)
C52 0.0222(9) 0.0222(8) 0.0300(9) 0.0009(7) 0.0168(8) 0.0007(7)
C53 0.0223(10) 0.0297(10) 0.0407(10) -0.0049(8) 0.0191(8) -0.0051(8)
C54 0.0237(11) 0.0414(12) 0.0371(10) -0.0136(9) 0.0146(9) -0.0075(9)
C55 0.0282(11) 0.0398(11) 0.0288(9) -0.0061(8) 0.0165(8) -0.0027(9)

loop_
_atom_type_symbol
_atom_type_description
_atom_type_scat_dispersion_real
_atom_type_scat_dispersion_imag
_atom_type_scat_source
C C 0.0033 0.0016 'International Tables Vol C Tables 4.2.6.8 and 6.1.1.4'
H H 0.0000 0.0000 'International Tables Vol C Tables 4.2.6.8 and 6.1.1.4'
B B 0.0013 0.0007 'International Tables Vol C Tables 4.2.6.8 and 6.1.1.4'
N N 0.0061 0.0033 'International Tables Vol C Tables 4.2.6.8 and 6.1.1.4'
S S 0.1246 0.1234 'International Tables Vol C Tables 4.2.6.8 and 6.1.1.4'
Se Se -0.0929 2.2259 'International Tables Vol C Tables 4.2.6.8 and 6.1.1.4'
Cd Cd -0.8075 1.2024 'International Tables Vol C Tables 4.2.6.8 and 6.1.1.4'

loop_
_geom_angle_atom_site_label_1
_geom_angle_atom_site_label_2
_geom_angle_atom_site_label_3
_geom_angle
S1 Cd S2 99.115(17)
S1 Cd Se 127.095(17)
S2 Cd Se 127.408(14)
S1 Cd S3 99.490(19)
S2 Cd S3 98.50(2)
Se Cd S3 97.125(17)
N11 B N31 112.44(13)
N11 B N21 112.59(15)
N31 B N21 112.35(13)
C51 Se Cd 93.32(5)
C11 S1 Cd 96.18(5)
C21 S2 Cd 97.28(6)
C31 S3 Cd 97.11(5)
C11 N11 C12 108.14(15)
C11 N11 B 133.88(14)
C12 N11 B 117.76(15)
C11 N12 C13 107.77(15)
C11 N12 C14 127.82(15)
C13 N12 C14 124.41(14)
C21 N21 C22 107.99(13)
C21 N21 B 133.99(13)
C22 N21 B 117.76(14)
C21 N22 C23 108.15(14)
C21 N22 C24 127.71(13)
C23 N22 C24 123.98(13)
C31 N31 C32 108.20(14)
C31 N31 B 133.21(15)
C32 N31 B 118.38(14)
C31 N32 C33 108.55(14)
C31 N32 C34 127.13(15)
C33 N32 C34 124.14(14)
C51 N51 C55 117.10(16)
N11 C11 N12 108.03(14)
N11 C11 S1 126.18(13)
N12 C11 S1 125.77(14)
C13 C12 N11 108.04(17)
C12 C13 N12 108.02(15)
N12 C14 C16 109.01(14)
N12 C14 C15 109.61(14)
C16 C14 C15 111.82(17)
N12 C14 C17 108.67(16)
C16 C14 C17 108.69(15)
C15 C14 C17 108.97(15)
N21 C21 N22 107.66(13)
N21 C21 S2 126.10(12)
N22 C21 S2 126.23(12)
C23 C22 N21 108.69(15)
C22 C23 N22 107.50(14)
N22 C24 C26 108.50(13)
N22 C24 C25 110.29(14)
C26 C24 C25 111.97(15)
N22 C24 C27 108.93(14)
C26 C24 C27 108.86(15)
C25 C24 C27 108.25(14)
N31 C31 N32 107.28(14)
N31 C31 S3 126.17(12)
N32 C31 S3 126.54(12)
C33 C32 N31 108.57(16)
C32 C33 N32 107.39(16)
N32 C34 C36 110.25(14)
N32 C34 C37 108.65(14)
C36 C34 C37 112.54(17)
N32 C34 C35 108.60(16)
C36 C34 C35 108.28(16)
C37 C34 C35 108.44(16)
N51 C51 C52 122.03(16)
N51 C51 Se 117.51(13)
C52 C51 Se 120.47(13)
C53 C52 C51 119.62(17)
C52 C53 C54 118.92(19)
C55 C54 C53 118.03(19)
N51 C55 C54 124.29(18)

loop_
_geom_bond_atom_site_label_1
_geom_bond_atom_site_label_2
_geom_bond_distance
Cd S1 2.5513(6)
Cd S2 2.5594(6)
Cd Se 2.5709(4)
Cd S3 2.6361(5)
B N11 1.554(3)
B N31 1.555(2)
B N21 1.557(2)
Se C51 1.8971(18)
S1 C11 1.7301(17)
S2 C21 1.7326(16)
S3 C31 1.7165(18)
N11 C11 1.352(2)
N11 C12 1.390(2)
N12 C11 1.366(2)
N12 C13 1.389(2)
N12 C14 1.509(2)
N21 C21 1.356(2)
N21 C22 1.384(2)
N22 C21 1.370(2)
N22 C23 1.386(2)
N22 C24 1.508(2)
N31 C31 1.364(2)
N31 C32 1.382(2)
N32 C31 1.370(2)
N32 C33 1.386(2)
N32 C34 1.506(2)
N51 C51 1.346(2)
N51 C55 1.351(3)
C12 C13 1.340(3)
C14 C16 1.531(2)
C14 C15 1.532(3)
C14 C17 1.532(2)
C22 C23 1.340(3)
C24 C26 1.518(3)
C24 C25 1.520(2)
C24 C27 1.535(2)
C32 C33 1.348(3)
C34 C36 1.527(3)
C34 C37 1.530(3)
C34 C35 1.531(3)
C51 C52 1.398(2)
C52 C53 1.380(3)
C53 C54 1.388(3)
C54 C55 1.379(3)
